data_4333536
loop_
_publ_author_name
'Mark Franks'
'Anastasia Gadzhieva'
'Laura Ghandhi'
'David Murrell'
'Alexander J. Blake'
'E. Stephen Davies'
'William Lewis'
'Fabrizio Moro'
'Jonathan McMaster'
'Martin Schr\"oder'

_publ_contact_author_address
;
  School of Chemistry
  The University of Nottingham
  University Park
  Nottingham  NG7 2RD
  England UK
;
_publ_contact_author_email j.mcmaster@nottingham.ac.uk
_publ_contact_author_fax '0115 951 3563'
_publ_contact_author_name 'Dr Jonathan McMaster'
_publ_contact_author_phone '0115 951 3498'
_publ_section_title
;
 Five Coordinate M(II)-Diphenolate [M = Zn(II), Ni(II), and Cu(II)] Schiff
 Base Complexes Exhibiting Metal- and Ligand-Based Redox Chemistry
;
_journal_name_full 'Inorganic Chemistry'
_journal_page_first 660
_journal_page_last 670
_journal_paper_doi 10.1021/ic301731w
_journal_volume 52
_journal_year 2013
_chemical_formula_moiety 'C37 H57 Cu N3 O2'
_chemical_formula_sum 'C37 H57 Cu N3 O2'
_chemical_formula_weight 639.40
_chemical_name_systematic
; 
 ? 
;
_space_group_IT_number 14
_symmetry_cell_setting monoclinic
_symmetry_space_group_name_Hall '-P 2ybc'
_symmetry_space_group_name_H-M 'P 1 21/c 1'
_atom_sites_solution_hydrogens geom
_atom_sites_solution_primary direct
_atom_sites_solution_secondary difmap
_audit_creation_method SHELXL-97
_cell_angle_alpha 90.00
_cell_angle_beta 102.1480(10)
_cell_angle_gamma 90.00
_cell_formula_units_Z 4
_cell_length_a 15.2922(2)
_cell_length_b 19.9861(3)
_cell_length_c 12.0354(2)
_cell_measurement_reflns_used 22723
_cell_measurement_temperature 90(2)
_cell_measurement_theta_max 27.528
_cell_measurement_theta_min 2.213
_cell_volume 3596.03(9)
_computing_cell_refinement 'Bruker SAINT version 6.36A (Bruker, 2002)'
_computing_data_collection 'Bruker SMART version 5.625 (Bruker, 2001)'
_computing_data_reduction 'Bruker SAINT; SHELXTL (Sheldrick, 2008)'
_computing_molecular_graphics ' ?'
_computing_publication_material 'enCIFer(Allen et al.,2004);PLATON(Spek,2003)'
_computing_structure_refinement 'SHELXL-97 (Sheldrick, 2008)'
_computing_structure_solution 'SHELXS-97 (Sheldrick, 2008)'
_diffrn_ambient_temperature 90(2)
_diffrn_detector_area_resol_mean 8.366
_diffrn_measured_fraction_theta_full 0.998
_diffrn_measured_fraction_theta_max 0.996
_diffrn_measurement_device_type 'Bruker SMART APEX CCD area detector'
_diffrn_measurement_method omega
_diffrn_radiation_monochromator graphite
_diffrn_radiation_source 'fine-focus sealed tube'
_diffrn_radiation_type MoK\a
_diffrn_radiation_wavelength 0.71073
_diffrn_reflns_av_R_equivalents 0.0190
_diffrn_reflns_av_sigmaI/netI 0.0162
_diffrn_reflns_limit_h_max 18
_diffrn_reflns_limit_h_min -19
_diffrn_reflns_limit_k_max 25
_diffrn_reflns_limit_k_min -25
_diffrn_reflns_limit_l_max 15
_diffrn_reflns_limit_l_min -15
_diffrn_reflns_number 35314
_diffrn_reflns_theta_full 27.50
_diffrn_reflns_theta_max 27.54
_diffrn_reflns_theta_min 2.01
_exptl_absorpt_coefficient_mu 0.641
_exptl_absorpt_correction_T_max 0.7456
_exptl_absorpt_correction_T_min 0.6627
_exptl_absorpt_correction_type multi-scan
_exptl_absorpt_process_details 'SADABS 2007/2'
_exptl_crystal_colour GREEN
_exptl_crystal_density_diffrn 1.181
_exptl_crystal_description BLOCK
_exptl_crystal_F_000 1380
_exptl_crystal_size_max 0.22
_exptl_crystal_size_mid 0.18
_exptl_crystal_size_min 0.07
_refine_diff_density_max 0.80
_refine_diff_density_min -0.43
_refine_diff_density_rms 0.07
_refine_ls_extinction_method none
_refine_ls_goodness_of_fit_ref 1.061
_refine_ls_hydrogen_treatment constr
_refine_ls_matrix_type full
_refine_ls_number_parameters 416
_refine_ls_number_reflns 8274
_refine_ls_number_restraints 0
_refine_ls_restrained_S_all 1.061
_refine_ls_R_factor_all 0.0308
_refine_ls_R_factor_gt 0.0290
_refine_ls_shift/su_max 0.001
_refine_ls_shift/su_mean 0.000
_refine_ls_structure_factor_coef Fsqd
_refine_ls_weighting_details 'calc w=1/[\s^2^(Fo^2^)+(0.0454P)^2^+1.4020P] where P=(Fo^2^+2Fc^2^)/3'
_refine_ls_weighting_scheme calc
_refine_ls_wR_factor_gt 0.0784
_refine_ls_wR_factor_ref 0.0798
_reflns_number_gt 7760
_reflns_number_total 8274
_reflns_threshold_expression >2sigma(I)
_cod_data_source_file ic301731w_si_002_6.cif
_cod_data_source_block cumflb
_cod_database_code 4333536

loop_
_symmetry_equiv_pos_as_xyz
'x, y, z'
'-x, y+1/2, -z+1/2'
'-x, -y, -z'
'x, -y-1/2, z-1/2'

loop_
_atom_site_label
_atom_site_type_symbol
_atom_site_fract_x
_atom_site_fract_y
_atom_site_fract_z
_atom_site_U_iso_or_equiv
_atom_site_adp_type
_atom_site_occupancy
_atom_site_symmetry_multiplicity
_atom_site_calc_flag
_atom_site_refinement_flags
_atom_site_disorder_assembly
_atom_site_disorder_group
Cu1 Cu 0.329724(9) 0.153650(6) 0.336704(11) 0.01297(5) Uani 1 1 d . A .
O1 O 0.45861(5) 0.16847(4) 0.34935(7) 0.01726(17) Uani 1 1 d . . .
O2 O 0.20587(6) 0.15093(4) 0.25105(7) 0.01624(17) Uani 1 1 d . . .
N1 N 0.34550(6) 0.05923(5) 0.29928(8) 0.01569(19) Uani 1 1 d . . .
N2 N 0.31279(6) 0.24496(5) 0.38776(8) 0.01385(18) Uani 1 1 d . . .
N3 N 0.31990(8) 0.11733(5) 0.51852(9) 0.0227(2) Uani 1 1 d . . .
C1 C 0.41129(8) 0.03547(6) 0.26054(10) 0.0162(2) Uani 1 1 d . . .
H1A H 0.4078 -0.0103 0.2389 0.019 Uiso 1 1 calc R . .
C2 C 0.24539(7) 0.28293(6) 0.34836(9) 0.0145(2) Uani 1 1 d . . .
H2A H 0.2458 0.3260 0.3818 0.017 Uiso 1 1 calc R . .
C3 C 0.27939(8) 0.01250(6) 0.32753(11) 0.0195(2) Uani 1 1 d . A .
H3A H 0.2789 -0.0291 0.2827 0.023 Uiso 1 1 calc R . .
H3B H 0.2191 0.0328 0.3075 0.023 Uiso 1 1 calc R . .
C4 C 0.37589(8) 0.26809(6) 0.49025(10) 0.0168(2) Uani 1 1 d . A .
H4A H 0.3723 0.3174 0.4961 0.020 Uiso 1 1 calc R . .
H4B H 0.4377 0.2562 0.4847 0.020 Uiso 1 1 calc R . .
C5 C 0.48996(8) 0.07159(6) 0.24670(10) 0.0154(2) Uani 1 1 d . . .
C6 C 0.54873(8) 0.03767(6) 0.18952(10) 0.0160(2) Uani 1 1 d . . .
H6A H 0.5320 -0.0050 0.1571 0.019 Uiso 1 1 calc R . .
C7 C 0.62938(8) 0.06462(6) 0.17946(10) 0.0160(2) Uani 1 1 d . . .
C8 C 0.65211(8) 0.12734(6) 0.23287(10) 0.0168(2) Uani 1 1 d . . .
H8A H 0.7080 0.1465 0.2276 0.020 Uiso 1 1 calc R . .
C9 C 0.59877(8) 0.16274(6) 0.29212(10) 0.0159(2) Uani 1 1 d . . .
C10 C 0.51214(7) 0.13557(6) 0.29748(10) 0.0151(2) Uani 1 1 d . . .
C11 C 0.16931(7) 0.26726(6) 0.25905(9) 0.0140(2) Uani 1 1 d . . .
C12 C 0.15273(7) 0.20123(6) 0.21487(9) 0.0140(2) Uani 1 1 d . . .
C13 C 0.07269(7) 0.19122(6) 0.12843(9) 0.0147(2) Uani 1 1 d . . .
C14 C 0.01815(8) 0.24575(6) 0.09324(10) 0.0165(2) Uani 1 1 d . . .
H14A H -0.0336 0.2387 0.0351 0.020 Uiso 1 1 calc R . .
C15 C 0.03377(8) 0.31122(6) 0.13735(10) 0.0167(2) Uani 1 1 d . . .
C16 C 0.10915(8) 0.32033(6) 0.22106(10) 0.0157(2) Uani 1 1 d . . .
H16A H 0.1212 0.3634 0.2543 0.019 Uiso 1 1 calc R . .
C17 C 0.69444(8) 0.03013(6) 0.11736(10) 0.0168(2) Uani 1 1 d . . .
C18 C 0.70711(10) 0.07332(7) 0.01597(11) 0.0255(3) Uani 1 1 d . . .
H18A H 0.6493 0.0793 -0.0366 0.038 Uiso 1 1 calc R . .
H18B H 0.7488 0.0510 -0.0236 0.038 Uiso 1 1 calc R . .
H18C H 0.7313 0.1171 0.0436 0.038 Uiso 1 1 calc R . .
C19 C 0.78586(8) 0.02072(7) 0.19898(11) 0.0236(3) Uani 1 1 d . . .
H19A H 0.7784 -0.0069 0.2637 0.035 Uiso 1 1 calc R . .
H19B H 0.8101 0.0645 0.2264 0.035 Uiso 1 1 calc R . .
H19C H 0.8272 -0.0015 0.1587 0.035 Uiso 1 1 calc R . .
C20 C 0.66024(9) -0.03879(6) 0.07162(11) 0.0215(2) Uani 1 1 d . . .
H20A H 0.6516 -0.0672 0.1348 0.032 Uiso 1 1 calc R . .
H20B H 0.7041 -0.0596 0.0336 0.032 Uiso 1 1 calc R . .
H20C H 0.6032 -0.0336 0.0172 0.032 Uiso 1 1 calc R . .
C21 C 0.63103(8) 0.22863(6) 0.35322(10) 0.0170(2) Uani 1 1 d . . .
C22 C 0.63508(8) 0.22048(6) 0.48170(10) 0.0209(2) Uani 1 1 d . . .
H22A H 0.5759 0.2078 0.4939 0.031 Uiso 1 1 calc R . .
H22B H 0.6534 0.2629 0.5205 0.031 Uiso 1 1 calc R . .
H22C H 0.6785 0.1856 0.5123 0.031 Uiso 1 1 calc R . .
C23 C 0.72526(8) 0.24849(7) 0.33866(12) 0.0229(3) Uani 1 1 d . . .
H23A H 0.7250 0.2540 0.2577 0.034 Uiso 1 1 calc R . .
H23B H 0.7680 0.2134 0.3706 0.034 Uiso 1 1 calc R . .
H23C H 0.7428 0.2907 0.3785 0.034 Uiso 1 1 calc R . .
C24 C 0.56778(8) 0.28656(6) 0.30507(11) 0.0205(2) Uani 1 1 d . . .
H24A H 0.5068 0.2758 0.3127 0.031 Uiso 1 1 calc R . .
H24B H 0.5686 0.2931 0.2246 0.031 Uiso 1 1 calc R . .
H24C H 0.5877 0.3277 0.3472 0.031 Uiso 1 1 calc R . .
C25 C -0.03476(8) 0.36640(6) 0.09354(11) 0.0218(2) Uani 1 1 d . . .
C26 C -0.04653(10) 0.37329(7) -0.03593(12) 0.0308(3) Uani 1 1 d . . .
H26A H 0.0108 0.3856 -0.0544 0.046 Uiso 1 1 calc R . .
H26B H -0.0910 0.4081 -0.0636 0.046 Uiso 1 1 calc R . .
H26C H -0.0669 0.3306 -0.0723 0.046 Uiso 1 1 calc R . .
C27 C -0.00537(10) 0.43437(7) 0.14778(13) 0.0312(3) Uani 1 1 d . . .
H27A H 0.0516 0.4475 0.1290 0.047 Uiso 1 1 calc R . .
H27B H 0.0021 0.4310 0.2305 0.047 Uiso 1 1 calc R . .
H27C H -0.0510 0.4681 0.1185 0.047 Uiso 1 1 calc R . .
C28 C -0.12451(10) 0.34740(7) 0.12362(14) 0.0306(3) Uani 1 1 d . . .
H28A H -0.1689 0.3823 0.0961 0.046 Uiso 1 1 calc R . .
H28B H -0.1165 0.3432 0.2063 0.046 Uiso 1 1 calc R . .
H28C H -0.1453 0.3047 0.0876 0.046 Uiso 1 1 calc R . .
C29 C 0.04710(8) 0.12109(6) 0.08076(10) 0.0158(2) Uani 1 1 d . . .
C30 C 0.02717(8) 0.07672(6) 0.17669(11) 0.0206(2) Uani 1 1 d . . .
H30A H 0.0799 0.0751 0.2390 0.031 Uiso 1 1 calc R . .
H30B H 0.0123 0.0314 0.1477 0.031 Uiso 1 1 calc R . .
H30C H -0.0235 0.0954 0.2046 0.031 Uiso 1 1 calc R . .
C31 C -0.03699(9) 0.12212(6) -0.01540(11) 0.0236(3) Uani 1 1 d . . .
H31A H -0.0259 0.1501 -0.0779 0.035 Uiso 1 1 calc R . .
H31B H -0.0873 0.1405 0.0134 0.035 Uiso 1 1 calc R . .
H31C H -0.0512 0.0765 -0.0430 0.035 Uiso 1 1 calc R . .
C32 C 0.12283(8) 0.09018(6) 0.03098(10) 0.0199(2) Uani 1 1 d . . .
H32A H 0.1778 0.0883 0.0900 0.030 Uiso 1 1 calc R . .
H32B H 0.1330 0.1177 -0.0324 0.030 Uiso 1 1 calc R . .
H32C H 0.1059 0.0448 0.0037 0.030 Uiso 1 1 calc R . .
C33 C 0.30197(9) -0.00433(6) 0.45508(11) 0.0240(3) Uani 1 1 d . . .
H33A H 0.2453 -0.0133 0.4797 0.029 Uiso 0.839(3) 1 calc PR A 1
H33B H 0.3372 -0.0463 0.4653 0.029 Uiso 0.839(3) 1 calc PR A 1
H33C H 0.3660 -0.0163 0.4790 0.029 Uiso 0.161(3) 1 calc PR A 2
H33D H 0.2656 -0.0428 0.4709 0.029 Uiso 0.161(3) 1 calc PR A 2
C34 C 0.35393(8) 0.23577(6) 0.59643(10) 0.0205(2) Uani 1 1 d . . .
H34A H 0.2898 0.2430 0.5959 0.025 Uiso 0.839(3) 1 calc PR A 1
H34B H 0.3891 0.2583 0.6646 0.025 Uiso 0.839(3) 1 calc PR A 1
H34C H 0.4112 0.2263 0.6499 0.025 Uiso 0.161(3) 1 calc PR A 2
H34D H 0.3218 0.2694 0.6332 0.025 Uiso 0.161(3) 1 calc PR A 2
C35 C 0.35377(11) 0.04850(8) 0.53388(13) 0.0226(3) Uani 0.839(3) 1 d P A 1
H35A H 0.3548 0.0349 0.6133 0.027 Uiso 0.839(3) 1 calc PR A 1
H35B H 0.4164 0.0484 0.5238 0.027 Uiso 0.839(3) 1 calc PR A 1
C36 C 0.37384(11) 0.15984(8) 0.60519(13) 0.0227(4) Uani 0.839(3) 1 d P A 1
H36A H 0.4375 0.1532 0.6026 0.027 Uiso 0.839(3) 1 calc PR A 1
H36B H 0.3659 0.1442 0.6805 0.027 Uiso 0.839(3) 1 calc PR A 1
C37 C 0.22334(10) 0.11896(8) 0.52928(14) 0.0244(3) Uani 0.839(3) 1 d P A 1
H37A H 0.2190 0.1038 0.6054 0.037 Uiso 0.839(3) 1 calc PR A 1
H37B H 0.1879 0.0894 0.4721 0.037 Uiso 0.839(3) 1 calc PR A 1
H37C H 0.2005 0.1648 0.5174 0.037 Uiso 0.839(3) 1 calc PR A 1
C35A C 0.2805(6) 0.0601(4) 0.5229(7) 0.0258(19) Uani 0.161(3) 1 d P A 2
H35C H 0.2154 0.0685 0.4984 0.031 Uiso 0.161(3) 1 calc PR A 2
H35D H 0.2912 0.0473 0.6040 0.031 Uiso 0.161(3) 1 calc PR A 2
C36A C 0.3001(5) 0.1732(4) 0.5834(6) 0.0208(17) Uani 0.161(3) 1 d P A 2
H36C H 0.3012 0.1564 0.6611 0.025 Uiso 0.161(3) 1 calc PR A 2
H36D H 0.2376 0.1863 0.5508 0.025 Uiso 0.161(3) 1 calc PR A 2
C37A C 0.4311(5) 0.1042(4) 0.5813(6) 0.0196(16) Uani 0.161(3) 1 d P A 2
H37D H 0.4357 0.0885 0.6595 0.029 Uiso 0.161(3) 1 calc PR A 2
H37E H 0.4643 0.1462 0.5820 0.029 Uiso 0.161(3) 1 calc PR A 2
H37F H 0.4564 0.0705 0.5380 0.029 Uiso 0.161(3) 1 calc PR A 2

loop_
_atom_site_aniso_label
_atom_site_aniso_U_11
_atom_site_aniso_U_22
_atom_site_aniso_U_33
_atom_site_aniso_U_23
_atom_site_aniso_U_13
_atom_site_aniso_U_12
Cu1 0.01180(8) 0.01199(8) 0.01494(8) -0.00149(5) 0.00244(5) 0.00017(4)
O1 0.0138(4) 0.0171(4) 0.0213(4) -0.0056(3) 0.0045(3) 0.0003(3)
O2 0.0140(4) 0.0131(4) 0.0204(4) -0.0015(3) 0.0007(3) 0.0004(3)
N1 0.0149(4) 0.0141(4) 0.0176(5) -0.0007(4) 0.0025(4) -0.0011(3)
N2 0.0134(4) 0.0143(4) 0.0137(4) -0.0016(3) 0.0026(3) -0.0012(3)
N3 0.0312(6) 0.0201(5) 0.0175(5) 0.0008(4) 0.0068(4) 0.0010(4)
C1 0.0168(5) 0.0135(5) 0.0173(5) -0.0017(4) 0.0012(4) 0.0005(4)
C2 0.0154(5) 0.0137(5) 0.0147(5) -0.0020(4) 0.0041(4) -0.0016(4)
C3 0.0175(5) 0.0157(5) 0.0258(6) -0.0016(4) 0.0057(5) -0.0032(4)
C4 0.0149(5) 0.0179(5) 0.0163(5) -0.0034(4) 0.0003(4) 0.0002(4)
C5 0.0145(5) 0.0153(5) 0.0159(5) -0.0009(4) 0.0019(4) 0.0013(4)
C6 0.0166(5) 0.0146(5) 0.0160(5) -0.0011(4) 0.0018(4) 0.0027(4)
C7 0.0162(5) 0.0170(5) 0.0143(5) 0.0007(4) 0.0022(4) 0.0037(4)
C8 0.0142(5) 0.0187(6) 0.0174(5) 0.0002(4) 0.0029(4) 0.0006(4)
C9 0.0148(5) 0.0162(5) 0.0158(5) -0.0016(4) 0.0010(4) 0.0003(4)
C10 0.0140(5) 0.0159(5) 0.0147(5) -0.0002(4) 0.0013(4) 0.0020(4)
C11 0.0136(5) 0.0151(5) 0.0136(5) -0.0003(4) 0.0032(4) -0.0005(4)
C12 0.0141(5) 0.0148(5) 0.0138(5) -0.0005(4) 0.0048(4) -0.0007(4)
C13 0.0149(5) 0.0149(5) 0.0148(5) -0.0021(4) 0.0043(4) -0.0017(4)
C14 0.0151(5) 0.0181(6) 0.0150(5) -0.0016(4) -0.0001(4) -0.0012(4)
C15 0.0171(5) 0.0154(5) 0.0167(5) 0.0003(4) 0.0018(4) 0.0020(4)
C16 0.0173(5) 0.0139(5) 0.0158(5) -0.0014(4) 0.0031(4) -0.0001(4)
C17 0.0172(5) 0.0169(5) 0.0168(5) 0.0008(4) 0.0049(4) 0.0034(4)
C18 0.0353(7) 0.0221(6) 0.0227(6) 0.0042(5) 0.0140(5) 0.0066(5)
C19 0.0168(6) 0.0295(7) 0.0247(6) -0.0010(5) 0.0047(5) 0.0061(5)
C20 0.0235(6) 0.0188(6) 0.0240(6) -0.0036(5) 0.0086(5) 0.0037(5)
C21 0.0142(5) 0.0174(5) 0.0188(5) -0.0038(4) 0.0018(4) -0.0013(4)
C22 0.0181(6) 0.0247(6) 0.0187(6) -0.0042(5) 0.0008(4) -0.0011(4)
C23 0.0170(6) 0.0243(6) 0.0278(6) -0.0063(5) 0.0052(5) -0.0052(5)
C24 0.0198(6) 0.0165(5) 0.0239(6) -0.0029(4) 0.0014(5) -0.0007(4)
C25 0.0210(6) 0.0163(6) 0.0236(6) -0.0010(5) -0.0052(5) 0.0038(5)
C26 0.0366(8) 0.0243(7) 0.0250(7) 0.0041(5) -0.0079(6) 0.0011(6)
C27 0.0315(7) 0.0172(6) 0.0369(8) -0.0040(5) -0.0110(6) 0.0069(5)
C28 0.0208(7) 0.0283(7) 0.0390(8) -0.0037(6) -0.0018(6) 0.0079(5)
C29 0.0154(5) 0.0144(5) 0.0173(5) -0.0031(4) 0.0030(4) -0.0019(4)
C30 0.0208(6) 0.0194(6) 0.0227(6) -0.0011(5) 0.0069(5) -0.0054(4)
C31 0.0227(6) 0.0196(6) 0.0247(6) -0.0067(5) -0.0037(5) -0.0012(5)
C32 0.0224(6) 0.0188(6) 0.0200(6) -0.0052(4) 0.0077(5) -0.0010(4)
C33 0.0273(6) 0.0178(6) 0.0280(6) 0.0037(5) 0.0080(5) -0.0030(5)
C34 0.0214(6) 0.0250(6) 0.0143(5) -0.0040(5) 0.0019(4) 0.0005(5)
C35 0.0257(8) 0.0210(7) 0.0207(7) 0.0040(6) 0.0038(6) 0.0004(6)
C36 0.0275(8) 0.0232(8) 0.0155(7) 0.0010(5) 0.0005(6) -0.0001(6)
C37 0.0237(8) 0.0265(8) 0.0259(8) -0.0010(6) 0.0119(6) -0.0027(6)
C35A 0.026(4) 0.031(4) 0.025(4) 0.001(3) 0.015(3) -0.008(3)
C36A 0.018(4) 0.030(4) 0.016(3) 0.003(3) 0.005(3) 0.005(3)
C37A 0.018(3) 0.023(4) 0.016(3) 0.005(3) 0.001(3) 0.005(3)

loop_
_atom_type_symbol
_atom_type_description
_atom_type_scat_dispersion_real
_atom_type_scat_dispersion_imag
_atom_type_scat_source
C C 0.0033 0.0016 'International Tables Vol C Tables 4.2.6.8 and 6.1.1.4'
H H 0.0000 0.0000 'International Tables Vol C Tables 4.2.6.8 and 6.1.1.4'
N N 0.0061 0.0033 'International Tables Vol C Tables 4.2.6.8 and 6.1.1.4'
O O 0.0106 0.0060 'International Tables Vol C Tables 4.2.6.8 and 6.1.1.4'
Cu Cu 0.3201 1.2651 'International Tables Vol C Tables 4.2.6.8 and 6.1.1.4'

loop_
_geom_angle_atom_site_label_1
_geom_angle_atom_site_label_2
_geom_angle_atom_site_label_3
_geom_angle
O2 Cu1 N2 90.80(4)
O2 Cu1 N1 90.26(4)
N2 Cu1 N1 174.75(4)
O2 Cu1 O1 152.58(4)
N2 Cu1 O1 91.83(4)
N1 Cu1 O1 89.60(4)
O2 Cu1 N3 103.80(4)
N2 Cu1 N3 87.53(4)
N1 Cu1 N3 87.23(4)
O1 Cu1 N3 103.58(4)
C10 O1 Cu1 127.27(7)
C12 O2 Cu1 128.20(7)
C1 N1 C3 118.61(10)
C1 N1 Cu1 125.49(8)
C3 N1 Cu1 115.71(7)
C2 N2 C4 117.17(10)
C2 N2 Cu1 125.57(8)
C4 N2 Cu1 116.65(7)
C35A N3 C36A 120.8(5)
C35A N3 C36 133.0(4)
C36A N3 C36 46.2(3)
C35A N3 C35 47.5(4)
C36A N3 C35 140.5(3)
C36 N3 C35 108.93(11)
C35A N3 C37 62.9(4)
C36A N3 C37 67.3(3)
C36 N3 C37 110.01(11)
C35 N3 C37 109.58(11)
C35A N3 C37A 105.7(5)
C36A N3 C37A 100.4(4)
C36 N3 C37A 54.5(3)
C35 N3 C37A 60.9(3)
C37 N3 C37A 148.8(3)
C35A N3 Cu1 115.6(4)
C36A N3 Cu1 109.3(3)
C36 N3 Cu1 110.49(8)
C35 N3 Cu1 108.55(8)
C37 N3 Cu1 109.27(8)
C37A N3 Cu1 101.8(3)
N1 C1 C5 126.34(11)
N1 C1 H1A 116.8
C5 C1 H1A 116.8
N2 C2 C11 127.17(10)
N2 C2 H2A 116.4
C11 C2 H2A 116.4
N1 C3 C33 110.45(10)
N1 C3 H3A 109.6
C33 C3 H3A 109.6
N1 C3 H3B 109.6
C33 C3 H3B 109.6
H3A C3 H3B 108.1
N2 C4 C34 110.30(9)
N2 C4 H4A 109.6
C34 C4 H4A 109.6
N2 C4 H4B 109.6
C34 C4 H4B 109.6
H4A C4 H4B 108.1
C6 C5 C10 121.31(11)
C6 C5 C1 116.55(10)
C10 C5 C1 121.86(10)
C7 C6 C5 121.92(11)
C7 C6 H6A 119.0
C5 C6 H6A 119.0
C6 C7 C8 116.45(10)
C6 C7 C17 123.70(11)
C8 C7 C17 119.84(10)
C9 C8 C7 124.75(11)
C9 C8 H8A 117.6
C7 C8 H8A 117.6
C8 C9 C10 118.39(10)
C8 C9 C21 121.26(10)
C10 C9 C21 120.34(10)
O1 C10 C5 122.63(10)
O1 C10 C9 120.29(10)
C5 C10 C9 117.06(10)
C16 C11 C12 121.38(10)
C16 C11 C2 116.46(10)
C12 C11 C2 122.09(10)
O2 C12 C11 122.54(10)
O2 C12 C13 120.43(10)
C11 C12 C13 117.02(10)
C14 C13 C12 118.46(10)
C14 C13 C29 121.03(10)
C12 C13 C29 120.46(10)
C13 C14 C15 124.81(11)
C13 C14 H14A 117.6
C15 C14 H14A 117.6
C16 C15 C14 116.58(10)
C16 C15 C25 124.26(11)
C14 C15 C25 119.11(10)
C15 C16 C11 121.70(10)
C15 C16 H16A 119.1
C11 C16 H16A 119.1
C7 C17 C20 111.88(10)
C7 C17 C18 109.76(10)
C20 C17 C18 108.01(10)
C7 C17 C19 109.86(10)
C20 C17 C19 108.30(10)
C18 C17 C19 108.95(10)
C17 C18 H18A 109.5
C17 C18 H18B 109.5
H18A C18 H18B 109.5
C17 C18 H18C 109.5
H18A C18 H18C 109.5
H18B C18 H18C 109.5
C17 C19 H19A 109.5
C17 C19 H19B 109.5
H19A C19 H19B 109.5
C17 C19 H19C 109.5
H19A C19 H19C 109.5
H19B C19 H19C 109.5
C17 C20 H20A 109.5
C17 C20 H20B 109.5
H20A C20 H20B 109.5
C17 C20 H20C 109.5
H20A C20 H20C 109.5
H20B C20 H20C 109.5
C9 C21 C23 112.34(10)
C9 C21 C24 110.52(9)
C23 C21 C24 106.97(10)
C9 C21 C22 109.26(10)
C23 C21 C22 107.46(10)
C24 C21 C22 110.23(10)
C21 C22 H22A 109.5
C21 C22 H22B 109.5
H22A C22 H22B 109.5
C21 C22 H22C 109.5
H22A C22 H22C 109.5
H22B C22 H22C 109.5
C21 C23 H23A 109.5
C21 C23 H23B 109.5
H23A C23 H23B 109.5
C21 C23 H23C 109.5
H23A C23 H23C 109.5
H23B C23 H23C 109.5
C21 C24 H24A 109.5
C21 C24 H24B 109.5
H24A C24 H24B 109.5
C21 C24 H24C 109.5
H24A C24 H24C 109.5
H24B C24 H24C 109.5
C27 C25 C15 111.86(10)
C27 C25 C26 108.28(11)
C15 C25 C26 109.77(11)
C27 C25 C28 108.34(11)
C15 C25 C28 108.66(11)
C26 C25 C28 109.93(11)
C25 C26 H26A 109.5
C25 C26 H26B 109.5
H26A C26 H26B 109.5
C25 C26 H26C 109.5
H26A C26 H26C 109.5
H26B C26 H26C 109.5
C25 C27 H27A 109.5
C25 C27 H27B 109.5
H27A C27 H27B 109.5
C25 C27 H27C 109.5
H27A C27 H27C 109.5
H27B C27 H27C 109.5
C25 C28 H28A 109.5
C25 C28 H28B 109.5
H28A C28 H28B 109.5
C25 C28 H28C 109.5
H28A C28 H28C 109.5
H28B C28 H28C 109.5
C13 C29 C30 108.77(9)
C13 C29 C31 112.10(10)
C30 C29 C31 107.85(10)
C13 C29 C32 111.00(9)
C30 C29 C32 110.18(10)
C31 C29 C32 106.89(10)
C29 C30 H30A 109.5
C29 C30 H30B 109.5
H30A C30 H30B 109.5
C29 C30 H30C 109.5
H30A C30 H30C 109.5
H30B C30 H30C 109.5
C29 C31 H31A 109.5
C29 C31 H31B 109.5
H31A C31 H31B 109.5
C29 C31 H31C 109.5
H31A C31 H31C 109.5
H31B C31 H31C 109.5
C29 C32 H32A 109.5
C29 C32 H32B 109.5
H32A C32 H32B 109.5
C29 C32 H32C 109.5
H32A C32 H32C 109.5
H32B C32 H32C 109.5
C35 C33 C3 116.57(11)
C3 C33 C35A 107.8(3)
C35 C33 H33A 108.1
C3 C33 H33A 108.1
C35A C33 H33A 72.8
C35 C33 H33B 108.1
C3 C33 H33B 108.1
C35A C33 H33B 141.8
H33A C33 H33B 107.3
C35 C33 H33C 68.6
C3 C33 H33C 110.1
C35A C33 H33C 110.1
H33A C33 H33C 138.1
C35 C33 H33D 131.1
C3 C33 H33D 110.1
C35A C33 H33D 110.1
H33B C33 H33D 68.3
H33C C33 H33D 108.5
C36A C34 C4 118.7(3)
C4 C34 C36 113.34(11)
C36A C34 H34A 66.2
C4 C34 H34A 108.9
C36 C34 H34A 108.9
C36A C34 H34B 131.4
C4 C34 H34B 108.9
C36 C34 H34B 108.9
H34A C34 H34B 107.7
C36A C34 H34C 107.6
C4 C34 H34C 107.6
C36 C34 H34C 68.5
H34A C34 H34C 140.6
H34B C34 H34C 45.2
C36A C34 H34D 107.6
C4 C34 H34D 107.6
C36 C34 H34D 138.1
H34A C34 H34D 47.2
H34B C34 H34D 63.6
H34C C34 H34D 107.1
N3 C35 C33 116.57(12)
N3 C35 H35A 108.1
C33 C35 H35A 108.1
N3 C35 H35B 108.1
C33 C35 H35B 108.1
H35A C35 H35B 107.3
N3 C36 C34 116.68(12)
N3 C36 H36A 108.1
C34 C36 H36A 108.1
N3 C36 H36B 108.1
C34 C36 H36B 108.1
H36A C36 H36B 107.3
N3 C37 H37A 109.5
N3 C37 H37B 109.5
H37A C37 H37B 109.5
N3 C37 H37C 109.5
H37A C37 H37C 109.5
H37B C37 H37C 109.5
N3 C35A C33 122.9(5)
N3 C35A H35C 106.6
C33 C35A H35C 106.6
N3 C35A H35D 106.6
C33 C35A H35D 106.6
H35C C35A H35D 106.6
N3 C36A C34 122.6(5)
N3 C36A H36C 106.7
C34 C36A H36C 106.7
N3 C36A H36D 106.7
C34 C36A H36D 106.7
H36C C36A H36D 106.6
N3 C37A H37D 109.5
N3 C37A H37E 109.5
H37D C37A H37E 109.5
N3 C37A H37F 109.5
H37D C37A H37F 109.5
H37E C37A H37F 109.5

loop_
_geom_bond_atom_site_label_1
_geom_bond_atom_site_label_2
_geom_bond_distance
Cu1 O2 1.9573(9)
Cu1 N2 1.9602(10)
Cu1 N1 1.9668(10)
Cu1 O1 1.9670(8)
Cu1 N3 2.3401(11)
O1 C10 1.3066(14)
O2 C12 1.3082(14)
N1 C1 1.2855(15)
N1 C3 1.4677(15)
N2 C2 1.2874(15)
N2 C4 1.4715(14)
N3 C35A 1.299(8)
N3 C36A 1.431(8)
N3 C36 1.4589(18)
N3 C35 1.4679(18)
N3 C37 1.5096(19)
N3 C37A 1.730(7)
C1 C5 1.4424(16)
C1 H1A 0.9500
C2 C11 1.4424(15)
C2 H2A 0.9500
C3 C33 1.5382(18)
C3 H3A 0.9900
C3 H3B 0.9900
C4 C34 1.5309(17)
C4 H4A 0.9900
C4 H4B 0.9900
C5 C6 1.4147(16)
C5 C10 1.4271(16)
C6 C7 1.3744(16)
C6 H6A 0.9500
C7 C8 1.4182(16)
C7 C17 1.5284(16)
C8 C9 1.3855(16)
C8 H8A 0.9500
C9 C10 1.4456(16)
C9 C21 1.5381(16)
C11 C16 1.4153(15)
C11 C12 1.4256(15)
C12 C13 1.4438(15)
C13 C14 1.3834(16)
C13 C29 1.5337(15)
C14 C15 1.4135(16)
C14 H14A 0.9500
C15 C16 1.3741(16)
C15 C25 1.5363(16)
C16 H16A 0.9500
C17 C20 1.5339(17)
C17 C18 1.5400(17)
C17 C19 1.5417(17)
C18 H18A 0.9800
C18 H18B 0.9800
C18 H18C 0.9800
C19 H19A 0.9800
C19 H19B 0.9800
C19 H19C 0.9800
C20 H20A 0.9800
C20 H20B 0.9800
C20 H20C 0.9800
C21 C23 1.5398(16)
C21 C24 1.5414(16)
C21 C22 1.5430(17)
C22 H22A 0.9800
C22 H22B 0.9800
C22 H22C 0.9800
C23 H23A 0.9800
C23 H23B 0.9800
C23 H23C 0.9800
C24 H24A 0.9800
C24 H24B 0.9800
C24 H24C 0.9800
C25 C27 1.5329(18)
C25 C26 1.5367(19)
C25 C28 1.539(2)
C26 H26A 0.9800
C26 H26B 0.9800
C26 H26C 0.9800
C27 H27A 0.9800
C27 H27B 0.9800
C27 H27C 0.9800
C28 H28A 0.9800
C28 H28B 0.9800
C28 H28C 0.9800
C29 C30 1.5364(16)
C29 C31 1.5385(16)
C29 C32 1.5407(16)
C30 H30A 0.9800
C30 H30B 0.9800
C30 H30C 0.9800
C31 H31A 0.9800
C31 H31B 0.9800
C31 H31C 0.9800
C32 H32A 0.9800
C32 H32B 0.9800
C32 H32C 0.9800
C33 C35 1.525(2)
C33 C35A 1.596(9)
C33 H33A 0.9900
C33 H33B 0.9900
C33 H33C 0.9900
C33 H33D 0.9900
C34 C36A 1.486(8)
C34 C36 1.5468(19)
C34 H34A 0.9900
C34 H34B 0.9900
C34 H34C 0.9900
C34 H34D 0.9900
C35 H35A 0.9900
C35 H35B 0.9900
C36 H36A 0.9900
C36 H36B 0.9900
C37 H37A 0.9800
C37 H37B 0.9800
C37 H37C 0.9800
C35A H35C 0.9900
C35A H35D 0.9900
C36A H36C 0.9900
C36A H36D 0.9900
C37A H37D 0.9800
C37A H37E 0.9800
C37A H37F 0.9800

loop_
_geom_torsion_atom_site_label_1
_geom_torsion_atom_site_label_2
_geom_torsion_atom_site_label_3
_geom_torsion_atom_site_label_4
_geom_torsion
O2 Cu1 O1 C10 -62.52(13)
N2 Cu1 O1 C10 -157.79(10)
N1 Cu1 O1 C10 27.26(10)
N3 Cu1 O1 C10 114.31(10)
N2 Cu1 O2 C12 21.02(10)
N1 Cu1 O2 C12 -164.12(10)
O1 Cu1 O2 C12 -74.49(12)
N3 Cu1 O2 C12 108.67(9)
O2 Cu1 N1 C1 131.60(10)
O1 Cu1 N1 C1 -20.98(10)
N3 Cu1 N1 C1 -124.60(10)
O2 Cu1 N1 C3 -53.58(8)
O1 Cu1 N1 C3 153.83(8)
N3 Cu1 N1 C3 50.22(8)
O2 Cu1 N2 C2 -11.61(10)
O1 Cu1 N2 C2 141.10(10)
N3 Cu1 N2 C2 -115.38(10)
O2 Cu1 N2 C4 159.16(8)
O1 Cu1 N2 C4 -48.14(8)
N3 Cu1 N2 C4 55.38(8)
O2 Cu1 N3 C35A 54.2(4)
N2 Cu1 N3 C35A 144.4(4)
N1 Cu1 N3 C35A -35.4(4)
O1 Cu1 N3 C35A -124.3(4)
O2 Cu1 N3 C36A -86.1(3)
N2 Cu1 N3 C36A 4.1(3)
N1 Cu1 N3 C36A -175.7(3)
O1 Cu1 N3 C36A 95.4(3)
O2 Cu1 N3 C36 -135.43(9)
N2 Cu1 N3 C36 -45.22(9)
N1 Cu1 N3 C36 134.98(10)
O1 Cu1 N3 C36 46.07(10)
O2 Cu1 N3 C35 105.18(9)
N2 Cu1 N3 C35 -164.60(9)
N1 Cu1 N3 C35 15.60(9)
O1 Cu1 N3 C35 -73.32(9)
O2 Cu1 N3 C37 -14.27(9)
N2 Cu1 N3 C37 75.95(9)
N1 Cu1 N3 C37 -103.85(9)
O1 Cu1 N3 C37 167.23(8)
O2 Cu1 N3 C37A 168.2(3)
N2 Cu1 N3 C37A -101.5(3)
N1 Cu1 N3 C37A 78.7(3)
O1 Cu1 N3 C37A -10.3(3)
C3 N1 C1 C5 -168.63(11)
Cu1 N1 C1 C5 6.05(17)
C4 N2 C2 C11 -171.30(11)
Cu1 N2 C2 C11 -0.58(17)
C1 N1 C3 C33 95.96(13)
Cu1 N1 C3 C33 -79.24(11)
C2 N2 C4 C34 96.79(12)
Cu1 N2 C4 C34 -74.78(10)
N1 C1 C5 C6 -172.49(11)
N1 C1 C5 C10 13.46(19)
C10 C5 C6 C7 -0.40(18)
C1 C5 C6 C7 -174.48(11)
C5 C6 C7 C8 2.10(17)
C5 C6 C7 C17 -179.30(11)
C6 C7 C8 C9 -0.79(18)
C17 C7 C8 C9 -179.44(11)
C7 C8 C9 C10 -2.20(18)
C7 C8 C9 C21 176.50(11)
Cu1 O1 C10 C5 -17.68(16)
Cu1 O1 C10 C9 163.94(8)
C6 C5 C10 O1 178.97(11)
C1 C5 C10 O1 -7.26(18)
C6 C5 C10 C9 -2.59(17)
C1 C5 C10 C9 171.17(11)
C8 C9 C10 O1 -177.76(11)
C21 C9 C10 O1 3.52(17)
C8 C9 C10 C5 3.76(16)
C21 C9 C10 C5 -174.95(10)
N2 C2 C11 C16 -172.39(11)
N2 C2 C11 C12 10.63(18)
Cu1 O2 C12 C11 -17.63(16)
Cu1 O2 C12 C13 163.53(8)
C16 C11 C12 O2 -177.88(10)
C2 C11 C12 O2 -1.05(17)
C16 C11 C12 C13 1.00(16)
C2 C11 C12 C13 177.83(10)
O2 C12 C13 C14 179.60(10)
C11 C12 C13 C14 0.70(16)
O2 C12 C13 C29 2.15(16)
C11 C12 C13 C29 -176.75(10)
C12 C13 C14 C15 -1.33(18)
C29 C13 C14 C15 176.10(11)
C13 C14 C15 C16 0.17(18)
C13 C14 C15 C25 -177.46(11)
C14 C15 C16 C11 1.62(17)
C25 C15 C16 C11 179.11(11)
C12 C11 C16 C15 -2.25(17)
C2 C11 C16 C15 -179.25(11)
C6 C7 C17 C20 -1.94(16)
C8 C7 C17 C20 176.61(10)
C6 C7 C17 C18 117.95(13)
C8 C7 C17 C18 -63.50(14)
C6 C7 C17 C19 -122.27(12)
C8 C7 C17 C19 56.28(14)
C8 C9 C21 C23 0.51(16)
C10 C9 C21 C23 179.19(11)
C8 C9 C21 C24 119.89(12)
C10 C9 C21 C24 -61.43(14)
C8 C9 C21 C22 -118.65(12)
C10 C9 C21 C22 60.03(14)
C16 C15 C25 C27 4.45(18)
C14 C15 C25 C27 -178.11(12)
C16 C15 C25 C26 124.66(13)
C14 C15 C25 C26 -57.90(15)
C16 C15 C25 C28 -115.10(13)
C14 C15 C25 C28 62.34(15)
C14 C13 C29 C30 -112.98(12)
C12 C13 C29 C30 64.41(13)
C14 C13 C29 C31 6.19(15)
C12 C13 C29 C31 -176.43(10)
C14 C13 C29 C32 125.64(12)
C12 C13 C29 C32 -56.97(14)
N1 C3 C33 C35 27.14(16)
N1 C3 C33 C35A 72.0(3)
N2 C4 C34 C36A 20.6(4)
N2 C4 C34 C36 69.37(13)
C35A N3 C35 C33 44.9(5)
C36A N3 C35 C33 133.7(5)
C36 N3 C35 C33 176.41(12)
C37 N3 C35 C33 56.02(16)
C37A N3 C35 C33 -156.7(3)
Cu1 N3 C35 C33 -63.23(14)
C3 C33 C35 N3 48.51(17)
C35A C33 C35 N3 -39.1(4)
C35A N3 C36 C34 -136.4(5)
C36A N3 C36 C34 -42.1(4)
C35 N3 C36 C34 174.60(12)
C37 N3 C36 C34 -65.28(16)
C37A N3 C36 C34 145.6(3)
Cu1 N3 C36 C34 55.44(15)
C36A C34 C36 N3 42.2(4)
C4 C34 C36 N3 -65.62(16)
C36A N3 C35A C33 -178.2(5)
C36 N3 C35A C33 -121.3(5)
C35 N3 C35A C33 -45.9(5)
C37 N3 C35A C33 145.9(8)
C37A N3 C35A C33 -65.5(7)
Cu1 N3 C35A C33 46.3(8)
C35 C33 C35A N3 49.4(5)
C3 C33 C35A N3 -60.8(8)
C35A N3 C36A C34 169.5(6)
C36 N3 C36A C34 47.7(4)
C35 N3 C36A C34 110.4(6)
C37 N3 C36A C34 -156.0(7)
C37A N3 C36A C34 54.0(6)
Cu1 N3 C36A C34 -52.6(6)
C4 C34 C36A N3 48.1(7)
C36 C34 C36A N3 -46.6(4)
